data_7160144
loop_
_publ_author_name
'Song, Lei'
'Li, Fu-Qiang'
'Qiu, Xiao-Han'
'Wei, Guo-Zhen'
'Chen, Hui-Yu'
'Bian, Ming'
'Gao, Yu-Ning'
'Liu, Zhen-Jiang'

_publ_section_title
;
 Copper-catalyzed tandem cyclization reaction of ethynylbenzoxazinones and
 thiols: facile construction of 2-thiomethylene indoles.
;
_journal_issue 41
_journal_name_full 'Organic &amp; biomolecular chemistry'
_journal_page_first 8268
_journal_page_last 8272
_journal_paper_doi 10.1039/d4ob01164c
_journal_volume 22
_journal_year 2024
_chemical_formula_sum 'C23 H21 N O2 S2'
_chemical_formula_weight 407.53
_space_group_crystal_system monoclinic
_space_group_IT_number 15
_space_group_name_Hall '-C 2yc'
_space_group_name_H-M_alt 'C 1 2/c 1'
_atom_sites_solution_hydrogens geom
_audit_creation_method SHELXL-2013
_audit_update_record
;
2023-10-16 deposited with the CCDC.	2024-09-18 downloaded from the CCDC.
;
_cell_angle_alpha 90
_cell_angle_beta 107.8990(10)
_cell_angle_gamma 90
_cell_formula_units_Z 8
_cell_length_a 40.4573(14)
_cell_length_b 6.1031(2)
_cell_length_c 17.4802(6)
_cell_measurement_reflns_used 9959
_cell_measurement_temperature 213(2)
_cell_measurement_theta_max 54.562
_cell_measurement_theta_min 4.898
_cell_volume 4107.2(2)
_computing_cell_refinement 'Bruker SAINT'
_computing_data_collection 'Bruker APEX2'
_computing_data_reduction 'Bruker SAINT'
_computing_molecular_graphics 'Bruker SHELXTL'
_computing_publication_material 'Bruker SHELXTL'
_computing_structure_refinement 'SHELXL-2013 (Sheldrick, 2013)'
_computing_structure_solution 'SHELXS-97 (Sheldrick 2008)'
_diffrn_ambient_temperature 213(2)
_diffrn_measured_fraction_theta_full 0.991
_diffrn_measured_fraction_theta_max 0.992
_diffrn_measurement_device_type 'Bruker APEX-II CCD'
_diffrn_measurement_method '\f and \w scans'
_diffrn_radiation_type MoK\a
_diffrn_radiation_wavelength 0.71073
_diffrn_reflns_av_R_equivalents 0.0721
_diffrn_reflns_av_unetI/netI 0.0402
_diffrn_reflns_Laue_measured_fraction_full 0.991
_diffrn_reflns_Laue_measured_fraction_max 0.992
_diffrn_reflns_limit_h_max 48
_diffrn_reflns_limit_h_min -48
_diffrn_reflns_limit_k_max 7
_diffrn_reflns_limit_k_min -7
_diffrn_reflns_limit_l_max 21
_diffrn_reflns_limit_l_min -21
_diffrn_reflns_number 27272
_diffrn_reflns_point_group_measured_fraction_full 0.991
_diffrn_reflns_point_group_measured_fraction_max 0.992
_diffrn_reflns_theta_full 25.242
_diffrn_reflns_theta_max 25.499
_diffrn_reflns_theta_min 3.362
_exptl_absorpt_coefficient_mu 0.278
_exptl_absorpt_correction_T_max 0.7456
_exptl_absorpt_correction_T_min 0.5339
_exptl_absorpt_correction_type multi-scan
_exptl_absorpt_process_details sadabs
_exptl_crystal_colour colorless
_exptl_crystal_density_diffrn 1.318
_exptl_crystal_description prismatic
_exptl_crystal_F_000 1712
_exptl_crystal_size_max 0.200
_exptl_crystal_size_mid 0.140
_exptl_crystal_size_min 0.090
_refine_diff_density_max 0.489
_refine_diff_density_min -0.446
_refine_diff_density_rms 0.076
_refine_ls_extinction_coef 0.0090(12)
_refine_ls_extinction_expression Fc^*^=kFc[1+0.001xFc^2^\l^3^/sin(2\q)]^-1/4^
_refine_ls_extinction_method SHELXL
_refine_ls_goodness_of_fit_ref 1.142
_refine_ls_hydrogen_treatment constr
_refine_ls_matrix_type full
_refine_ls_number_parameters 296
_refine_ls_number_reflns 3798
_refine_ls_number_restraints 214
_refine_ls_restrained_S_all 1.127
_refine_ls_R_factor_all 0.1023
_refine_ls_R_factor_gt 0.0966
_refine_ls_shift/su_max 0.044
_refine_ls_shift/su_mean 0.002
_refine_ls_structure_factor_coef Fsqd
_refine_ls_weighting_details 'w=1/[\s^2^(Fo^2^)+(0.0412P)^2^+37.5654P] where P=(Fo^2^+2Fc^2^)/3'
_refine_ls_weighting_scheme calc
_refine_ls_wR_factor_gt 0.2288
_refine_ls_wR_factor_ref 0.2320
_reflns_Friedel_coverage 0.000
_reflns_number_gt 3414
_reflns_number_total 3798
_reflns_threshold_expression 'I > 2\s(I)'
_cod_data_source_file d4ob01164c2.cif
_cod_data_source_block mo_d8v21954_0m
_cod_depositor_comments 'Adding full bibliography for 7160144.cif.'
_cod_original_sg_symbol_H-M 'C 2/c'
_cod_database_code 7160144
_shelx_space_group_comment
; 
The symmetry employed for this shelxl refinement is uniquely defined 
by the following loop, which should always be used as a source of 
symmetry information in preference to the above space-group names. 
They are only intended as comments. 
;
_shelx_estimated_absorpt_t_min 0.947
_shelx_estimated_absorpt_t_max 0.975
_shelxl_version_number 2013-4

loop_
_space_group_symop_operation_xyz
'x, y, z'
'-x, y, -z+1/2'
'x+1/2, y+1/2, z'
'-x+1/2, y+1/2, -z+1/2'
'-x, -y, -z'
'x, -y, z-1/2'
'-x+1/2, -y+1/2, -z'
'x+1/2, -y+1/2, z-1/2'

loop_
_atom_site_label
_atom_site_type_symbol
_atom_site_fract_x
_atom_site_fract_y
_atom_site_fract_z
_atom_site_U_iso_or_equiv
_atom_site_adp_type
_atom_site_occupancy
_atom_site_site_symmetry_order
_atom_site_calc_flag
_atom_site_refinement_flags_posn
_atom_site_refinement_flags_adp
_atom_site_refinement_flags_occupancy
_atom_site_disorder_assembly
_atom_site_disorder_group
S1 S 0.33151(4) 0.6617(3) 0.32180(9) 0.0580(5) Uani 1 1 d . . . . .
S2 S 0.42063(4) 0.9270(2) 0.47825(8) 0.0476(5) Uani 1 1 d D . . . .
O1 O 0.41768(11) 0.8427(8) 0.4005(2) 0.0655(13) Uani 1 1 d . . . . .
O2 O 0.42048(11) 1.1563(7) 0.4907(3) 0.0618(12) Uani 1 1 d . . . . .
N1 N 0.38753(11) 0.8248(7) 0.5050(2) 0.0408(10) Uani 1 1 d . . . . .
C1 C 0.38447(12) 0.8726(8) 0.5821(3) 0.0382(11) Uani 1 1 d . . . . .
C2 C 0.39589(14) 1.0512(10) 0.6330(3) 0.0487(13) Uani 1 1 d . . . . .
H2 H 0.4084 1.1662 0.6190 0.058 Uiso 1 1 calc R U . . .
C3 C 0.38826(16) 1.0531(11) 0.7043(4) 0.0568(15) Uani 1 1 d . . . . .
H3 H 0.3960 1.1708 0.7400 0.068 Uiso 1 1 calc R U . . .
C4 C 0.36916(16) 0.8830(12) 0.7250(3) 0.0591(16) Uani 1 1 d . . . . .
H4 H 0.3640 0.8895 0.7738 0.071 Uiso 1 1 calc R U . . .
C5 C 0.35793(15) 0.7066(11) 0.6743(3) 0.0534(15) Uani 1 1 d . . . . .
H5 H 0.3453 0.5924 0.6883 0.064 Uiso 1 1 calc R U . . .
C6 C 0.36570(13) 0.7008(9) 0.6018(3) 0.0436(12) Uani 1 1 d . . . . .
C7 C 0.35776(14) 0.5468(10) 0.5369(3) 0.0483(13) Uani 1 1 d . . . . .
H7 H 0.3449 0.4170 0.5341 0.058 Uiso 1 1 calc R U . . .
C8 C 0.37161(13) 0.6178(9) 0.4805(3) 0.0428(12) Uani 1 1 d . . . . .
C9 C 0.36575(14) 0.5189(10) 0.3994(3) 0.0503(14) Uani 1 1 d . . . . .
H9A H 0.3593 0.3646 0.4009 0.060 Uiso 1 1 calc R U . . .
H9B H 0.3874 0.5245 0.3855 0.060 Uiso 1 1 calc R U . . .
C10 C 0.29492(14) 0.5672(10) 0.3475(3) 0.0458(13) Uani 1 1 d . . . . .
C11 C 0.27782(17) 0.7028(10) 0.3860(4) 0.0581(15) Uani 1 1 d . . . . .
H11 H 0.2860 0.8461 0.3999 0.070 Uiso 1 1 calc R U . . .
C12 C 0.24902(17) 0.6310(13) 0.4044(4) 0.0669(18) Uani 1 1 d . . . . .
H12 H 0.2376 0.7274 0.4299 0.080 Uiso 1 1 calc R U . . .
C13 C 0.23632(16) 0.4208(12) 0.3865(4) 0.0596(16) Uani 1 1 d . . . . .
C14 C 0.25298(16) 0.2873(11) 0.3468(4) 0.0621(17) Uani 1 1 d . . . . .
H14 H 0.2446 0.1443 0.3331 0.074 Uiso 1 1 calc R U . . .
C15 C 0.28180(17) 0.3575(10) 0.3264(4) 0.0565(15) Uani 1 1 d . . . . .
H15 H 0.2924 0.2636 0.2983 0.068 Uiso 1 1 calc R U . . .
C16 C 0.20595(18) 0.3363(17) 0.4108(5) 0.093(3) Uani 1 1 d . . . . .
H16A H 0.1905 0.2548 0.3665 0.140 Uiso 1 1 calc R U . . .
H16B H 0.1935 0.4588 0.4243 0.140 Uiso 1 1 calc R U . . .
H16C H 0.2144 0.2410 0.4571 0.140 Uiso 1 1 calc R U . . .
C17 C 0.45810(13) 0.8286(10) 0.5448(4) 0.0474(12) Uani 0.6 1 d DG U P A 1
C18 C 0.47820(16) 0.9556(8) 0.6080(4) 0.0535(13) Uani 0.6 1 d G U P A 1
H18 H 0.4707 1.0968 0.6166 0.064 Uiso 0.6 1 calc R U P A 1
C19 C 0.50932(15) 0.8739(10) 0.6586(4) 0.0570(14) Uani 0.6 1 d G U P A 1
H19 H 0.5229 0.9598 0.7014 0.068 Uiso 0.6 1 calc R U P A 1
C20 C 0.52035(13) 0.6651(11) 0.6460(4) 0.0576(14) Uani 0.6 1 d DG U P A 1
C21 C 0.50025(16) 0.5381(8) 0.5827(4) 0.0561(13) Uani 0.6 1 d G U P A 1
H21 H 0.5077 0.3969 0.5741 0.067 Uiso 0.6 1 calc R U P A 1
C22 C 0.46912(15) 0.6198(10) 0.5321(4) 0.0533(13) Uani 0.6 1 d G U P A 1
H22 H 0.4555 0.5339 0.4893 0.064 Uiso 0.6 1 calc R U P A 1
C23 C 0.5540(3) 0.580(2) 0.7035(8) 0.073(3) Uani 0.6 1 d D U P A 1
H23A H 0.5563 0.4248 0.6935 0.109 Uiso 0.6 1 calc R U P A 1
H23B H 0.5539 0.6000 0.7584 0.109 Uiso 0.6 1 calc R U P A 1
H23C H 0.5734 0.6590 0.6953 0.109 Uiso 0.6 1 calc R U P A 1
C17' C 0.45800(19) 0.8044(15) 0.5508(5) 0.0481(13) Uani 0.4 1 d DG U P A 2
C18' C 0.4884(2) 0.9261(13) 0.5779(6) 0.0503(14) Uani 0.4 1 d G U P A 2
H18' H 0.4896 1.0667 0.5569 0.060 Uiso 0.4 1 calc R U P A 2
C19' C 0.51709(19) 0.8400(15) 0.6361(6) 0.0537(15) Uani 0.4 1 d G U P A 2
H19' H 0.5377 0.9223 0.6545 0.064 Uiso 0.4 1 calc R U P A 2
C20' C 0.51535(19) 0.6321(16) 0.6672(6) 0.0557(14) Uani 0.4 1 d DG U P A 2
C21' C 0.4849(2) 0.5104(13) 0.6400(6) 0.0534(14) Uani 0.4 1 d G U P A 2
H21' H 0.4838 0.3699 0.6610 0.064 Uiso 0.4 1 calc R U P A 2
C22' C 0.45626(18) 0.5966(15) 0.5818(6) 0.0502(14) Uani 0.4 1 d G U P A 2
H22' H 0.4357 0.5143 0.5634 0.060 Uiso 0.4 1 calc R U P A 2
C23' C 0.5459(4) 0.529(3) 0.7338(11) 0.063(3) Uani 0.4 1 d D U P A 2
H23D H 0.5369 0.4327 0.7668 0.094 Uiso 0.4 1 calc R U P A 2
H23E H 0.5596 0.6442 0.7671 0.094 Uiso 0.4 1 calc R U P A 2
H23F H 0.5604 0.4457 0.7093 0.094 Uiso 0.4 1 calc R U P A 2

loop_
_atom_site_aniso_label
_atom_site_aniso_U_11
_atom_site_aniso_U_22
_atom_site_aniso_U_33
_atom_site_aniso_U_23
_atom_site_aniso_U_13
_atom_site_aniso_U_12
S1 0.0609(9) 0.0752(11) 0.0389(8) 0.0027(7) 0.0166(6) -0.0072(8)
S2 0.0493(8) 0.0552(9) 0.0422(8) 0.0075(6) 0.0199(6) -0.0062(6)
O1 0.066(3) 0.094(4) 0.042(2) 0.002(2) 0.0258(19) -0.016(3)
O2 0.061(3) 0.050(2) 0.074(3) 0.020(2) 0.021(2) -0.006(2)
N1 0.041(2) 0.044(2) 0.037(2) 0.0032(19) 0.0120(18) -0.0001(19)
C1 0.036(2) 0.041(3) 0.036(2) 0.002(2) 0.010(2) 0.005(2)
C2 0.047(3) 0.048(3) 0.048(3) -0.001(3) 0.009(2) -0.002(3)
C3 0.059(4) 0.064(4) 0.047(3) -0.009(3) 0.016(3) 0.005(3)
C4 0.058(3) 0.083(5) 0.041(3) 0.000(3) 0.022(3) 0.010(3)
C5 0.054(3) 0.061(4) 0.050(3) 0.007(3) 0.023(3) -0.008(3)
C6 0.042(3) 0.050(3) 0.038(3) 0.004(2) 0.011(2) -0.001(2)
C7 0.044(3) 0.050(3) 0.050(3) -0.001(3) 0.013(2) -0.006(3)
C8 0.039(3) 0.047(3) 0.042(3) -0.002(2) 0.012(2) 0.001(2)
C9 0.045(3) 0.056(3) 0.053(3) -0.013(3) 0.018(2) -0.002(3)
C10 0.046(3) 0.054(3) 0.033(3) -0.001(2) 0.005(2) 0.000(3)
C11 0.066(4) 0.045(3) 0.060(4) -0.011(3) 0.015(3) 0.000(3)
C12 0.059(4) 0.079(5) 0.065(4) -0.006(4) 0.022(3) 0.011(4)
C13 0.051(3) 0.072(4) 0.048(3) 0.013(3) 0.003(3) 0.011(3)
C14 0.053(3) 0.053(4) 0.066(4) -0.002(3) -0.003(3) -0.009(3)
C15 0.064(4) 0.051(3) 0.050(3) -0.010(3) 0.010(3) 0.000(3)
C16 0.051(4) 0.144(8) 0.080(5) 0.028(5) 0.014(4) -0.006(5)
C17 0.040(2) 0.049(2) 0.059(3) -0.006(2) 0.0240(19) -0.004(2)
C18 0.045(2) 0.053(2) 0.065(3) -0.006(2) 0.020(2) -0.003(2)
C19 0.046(2) 0.057(3) 0.068(3) -0.008(2) 0.017(2) -0.003(2)
C20 0.045(2) 0.059(2) 0.069(3) -0.006(2) 0.017(2) -0.002(2)
C21 0.046(2) 0.055(3) 0.068(3) -0.006(2) 0.018(2) -0.001(2)
C22 0.045(2) 0.052(2) 0.064(3) -0.006(2) 0.018(2) -0.002(2)
C23 0.056(4) 0.072(5) 0.082(5) -0.003(4) 0.010(4) 0.000(4)
C17' 0.040(2) 0.050(2) 0.060(3) -0.005(2) 0.023(2) -0.004(2)
C18' 0.042(2) 0.052(3) 0.062(3) -0.006(2) 0.023(2) -0.004(2)
C19' 0.043(2) 0.056(3) 0.066(3) -0.007(2) 0.021(2) -0.003(2)
C20' 0.044(2) 0.057(3) 0.067(3) -0.006(2) 0.018(2) -0.002(2)
C21' 0.043(2) 0.053(3) 0.065(3) -0.005(2) 0.019(2) -0.002(2)
C22' 0.041(2) 0.050(3) 0.062(3) -0.005(2) 0.020(2) -0.004(2)
C23' 0.047(5) 0.067(5) 0.073(5) 0.000(5) 0.018(4) -0.005(4)

loop_
_atom_type_symbol
_atom_type_description
_atom_type_scat_dispersion_real
_atom_type_scat_dispersion_imag
_atom_type_scat_source
C C 0.0033 0.0016 'International Tables Vol C Tables 4.2.6.8 and 6.1.1.4'
H H 0.0000 0.0000 'International Tables Vol C Tables 4.2.6.8 and 6.1.1.4'
N N 0.0061 0.0033 'International Tables Vol C Tables 4.2.6.8 and 6.1.1.4'
O O 0.0106 0.0060 'International Tables Vol C Tables 4.2.6.8 and 6.1.1.4'
S S 0.1246 0.1234 'International Tables Vol C Tables 4.2.6.8 and 6.1.1.4'

loop_
_geom_angle_atom_site_label_1
_geom_angle_atom_site_label_2
_geom_angle_atom_site_label_3
_geom_angle
_geom_angle_site_symmetry_1
_geom_angle_site_symmetry_3
_geom_angle_publ_flag
C10 S1 C9 99.1(3) . . ?
O2 S2 O1 120.1(3) . . ?
O2 S2 N1 106.5(2) . . ?
O1 S2 N1 107.0(2) . . ?
O2 S2 C17 106.7(3) . . ?
O1 S2 C17 108.6(3) . . ?
N1 S2 C17 107.3(3) . . ?
O2 S2 C17' 110.0(4) . . ?
O1 S2 C17' 109.0(4) . . ?
N1 S2 C17' 102.6(3) . . ?
C8 N1 C1 107.7(4) . . ?
C8 N1 S2 125.2(4) . . ?
C1 N1 S2 120.0(3) . . ?
C2 C1 C6 121.9(5) . . ?
C2 C1 N1 131.1(5) . . ?
C6 C1 N1 107.0(4) . . ?
C3 C2 C1 117.6(6) . . ?
C3 C2 H2 121.2 . . ?
C1 C2 H2 121.2 . . ?
C2 C3 C4 121.5(6) . . ?
C2 C3 H3 119.3 . . ?
C4 C3 H3 119.3 . . ?
C5 C4 C3 120.6(5) . . ?
C5 C4 H4 119.7 . . ?
C3 C4 H4 119.7 . . ?
C4 C5 C6 118.7(5) . . ?
C4 C5 H5 120.6 . . ?
C6 C5 H5 120.6 . . ?
C5 C6 C1 119.7(5) . . ?
C5 C6 C7 132.7(5) . . ?
C1 C6 C7 107.7(4) . . ?
C8 C7 C6 109.1(5) . . ?
C8 C7 H7 125.5 . . ?
C6 C7 H7 125.5 . . ?
C7 C8 N1 108.5(5) . . ?
C7 C8 C9 125.8(5) . . ?
N1 C8 C9 124.8(5) . . ?
C8 C9 S1 112.0(4) . . ?
C8 C9 H9A 109.2 . . ?
S1 C9 H9A 109.2 . . ?
C8 C9 H9B 109.2 . . ?
S1 C9 H9B 109.2 . . ?
H9A C9 H9B 107.9 . . ?
C11 C10 C15 118.2(6) . . ?
C11 C10 S1 120.8(5) . . ?
C15 C10 S1 120.9(5) . . ?
C12 C11 C10 120.8(6) . . ?
C12 C11 H11 119.6 . . ?
C10 C11 H11 119.6 . . ?
C11 C12 C13 121.8(6) . . ?
C11 C12 H12 119.1 . . ?
C13 C12 H12 119.1 . . ?
C12 C13 C14 117.4(6) . . ?
C12 C13 C16 122.1(7) . . ?
C14 C13 C16 120.5(7) . . ?
C13 C14 C15 121.9(6) . . ?
C13 C14 H14 119.1 . . ?
C15 C14 H14 119.1 . . ?
C14 C15 C10 119.9(6) . . ?
C14 C15 H15 120.1 . . ?
C10 C15 H15 120.1 . . ?
C13 C16 H16A 109.5 . . ?
C13 C16 H16B 109.5 . . ?
H16A C16 H16B 109.5 . . ?
C13 C16 H16C 109.5 . . ?
H16A C16 H16C 109.5 . . ?
H16B C16 H16C 109.5 . . ?
C18 C17 C22 120.0 . . ?
C18 C17 S2 121.6(4) . . ?
C22 C17 S2 118.3(4) . . ?
C19 C18 C17 120.0 . . ?
C19 C18 H18 120.0 . . ?
C17 C18 H18 120.0 . . ?
C18 C19 C20 120.0 . . ?
C18 C19 H19 120.0 . . ?
C20 C19 H19 120.0 . . ?
C19 C20 C21 120.0 . . ?
C19 C20 C23 118.5(7) . . ?
C21 C20 C23 121.5(7) . . ?
C22 C21 C20 120.0 . . ?
C22 C21 H21 120.0 . . ?
C20 C21 H21 120.0 . . ?
C21 C22 C17 120.0 . . ?
C21 C22 H22 120.0 . . ?
C17 C22 H22 120.0 . . ?
C20 C23 H23A 109.5 . . ?
C20 C23 H23B 109.5 . . ?
H23A C23 H23B 109.5 . . ?
C20 C23 H23C 109.5 . . ?
H23A C23 H23C 109.5 . . ?
H23B C23 H23C 109.5 . . ?
C18' C17' C22' 120.0 . . ?
C18' C17' S2 118.7(5) . . ?
C22' C17' S2 121.3(5) . . ?
C19' C18' C17' 120.0 . . ?
C19' C18' H18' 120.0 . . ?
C17' C18' H18' 120.0 . . ?
C18' C19' C20' 120.0 . . ?
C18' C19' H19' 120.0 . . ?
C20' C19' H19' 120.0 . . ?
C19' C20' C21' 120.0 . . ?
C19' C20' C23' 122.7(9) . . ?
C21' C20' C23' 117.3(9) . . ?
C22' C21' C20' 120.0 . . ?
C22' C21' H21' 120.0 . . ?
C20' C21' H21' 120.0 . . ?
C21' C22' C17' 120.0 . . ?
C21' C22' H22' 120.0 . . ?
C17' C22' H22' 120.0 . . ?
C20' C23' H23D 109.5 . . ?
C20' C23' H23E 109.5 . . ?
H23D C23' H23E 109.5 . . ?
C20' C23' H23F 109.5 . . ?
H23D C23' H23F 109.5 . . ?
H23E C23' H23F 109.5 . . ?

loop_
_geom_bond_atom_site_label_1
_geom_bond_atom_site_label_2
_geom_bond_distance
_geom_bond_site_symmetry_2
_geom_bond_publ_flag
S1 C10 1.770(6) . ?
S1 C9 1.834(6) . ?
S2 O2 1.417(5) . ?
S2 O1 1.423(4) . ?
S2 N1 1.669(4) . ?
S2 C17 1.711(5) . ?
S2 C17' 1.809(6) . ?
N1 C8 1.422(7) . ?
N1 C1 1.422(6) . ?
C1 C2 1.392(7) . ?
C1 C6 1.398(7) . ?
C2 C3 1.373(8) . ?
C2 H2 0.9400 . ?
C3 C4 1.407(9) . ?
C3 H3 0.9400 . ?
C4 C5 1.379(9) . ?
C4 H4 0.9400 . ?
C5 C6 1.397(7) . ?
C5 H5 0.9400 . ?
C6 C7 1.432(8) . ?
C7 C8 1.346(7) . ?
C7 H7 0.9400 . ?
C8 C9 1.491(7) . ?
C9 H9A 0.9800 . ?
C9 H9B 0.9800 . ?
C10 C11 1.380(8) . ?
C10 C15 1.391(8) . ?
C11 C12 1.372(9) . ?
C11 H11 0.9400 . ?
C12 C13 1.382(10) . ?
C12 H12 0.9400 . ?
C13 C14 1.374(9) . ?
C13 C16 1.509(9) . ?
C14 C15 1.388(9) . ?
C14 H14 0.9400 . ?
C15 H15 0.9400 . ?
C16 H16A 0.9700 . ?
C16 H16B 0.9700 . ?
C16 H16C 0.9700 . ?
C17 C18 1.3900 . ?
C17 C22 1.3900 . ?
C18 C19 1.3900 . ?
C18 H18 0.9400 . ?
C19 C20 1.3900 . ?
C19 H19 0.9400 . ?
C20 C21 1.3900 . ?
C20 C23 1.516(11) . ?
C21 C22 1.3900 . ?
C21 H21 0.9400 . ?
C22 H22 0.9400 . ?
C23 H23A 0.9700 . ?
C23 H23B 0.9700 . ?
C23 H23C 0.9700 . ?
C17' C18' 1.3900 . ?
C17' C22' 1.3900 . ?
C18' C19' 1.3900 . ?
C18' H18' 0.9400 . ?
C19' C20' 1.3900 . ?
C19' H19' 0.9400 . ?
C20' C21' 1.3900 . ?
C20' C23' 1.549(14) . ?
C21' C22' 1.3900 . ?
C21' H21' 0.9400 . ?
C22' H22' 0.9400 . ?
C23' H23D 0.9700 . ?
C23' H23E 0.9700 . ?
C23' H23F 0.9700 . ?

loop_
_geom_hbond_atom_site_label_D
_geom_hbond_atom_site_label_H
_geom_hbond_atom_site_label_A
_geom_hbond_distance_DH
_geom_hbond_distance_HA
_geom_hbond_distance_DA
_geom_hbond_angle_DHA
_geom_hbond_site_symmetry_A
C22' H22' O2 0.94 2.51 3.230(9) 133.8 1_545
C9 H9B O1 0.98 2.27 2.880(7) 119.6 .
C2 H2 O2 0.94 2.44 3.018(7) 119.8 .
C22' H22' O2 0.94 2.51 3.230(9) 133.8 1_545
C9 H9B O1 0.98 2.27 2.880(7) 119.6 .
C2 H2 O2 0.94 2.44 3.018(7) 119.8 .

loop_
_geom_torsion_atom_site_label_1
_geom_torsion_atom_site_label_2
_geom_torsion_atom_site_label_3
_geom_torsion_atom_site_label_4
_geom_torsion
_geom_torsion_site_symmetry_1
_geom_torsion_site_symmetry_2
_geom_torsion_site_symmetry_3
_geom_torsion_site_symmetry_4
_geom_torsion_publ_flag
O2 S2 N1 C8 160.0(4) . . . . ?
O1 S2 N1 C8 30.4(5) . . . . ?
C17 S2 N1 C8 -86.0(5) . . . . ?
C17' S2 N1 C8 -84.3(5) . . . . ?
O2 S2 N1 C1 -53.3(4) . . . . ?
O1 S2 N1 C1 177.1(4) . . . . ?
C17 S2 N1 C1 60.7(5) . . . . ?
C17' S2 N1 C1 62.4(5) . . . . ?
C8 N1 C1 C2 179.2(5) . . . . ?
S2 N1 C1 C2 27.3(7) . . . . ?
C8 N1 C1 C6 -2.4(5) . . . . ?
S2 N1 C1 C6 -154.3(4) . . . . ?
C6 C1 C2 C3 0.4(8) . . . . ?
N1 C1 C2 C3 178.6(5) . . . . ?
C1 C2 C3 C4 -0.9(9) . . . . ?
C2 C3 C4 C5 1.0(9) . . . . ?
C3 C4 C5 C6 -0.4(9) . . . . ?
C4 C5 C6 C1 -0.1(8) . . . . ?
C4 C5 C6 C7 -179.2(6) . . . . ?
C2 C1 C6 C5 0.1(8) . . . . ?
N1 C1 C6 C5 -178.5(5) . . . . ?
C2 C1 C6 C7 179.4(5) . . . . ?
N1 C1 C6 C7 0.8(6) . . . . ?
C5 C6 C7 C8 -179.6(6) . . . . ?
C1 C6 C7 C8 1.2(6) . . . . ?
C6 C7 C8 N1 -2.7(6) . . . . ?
C6 C7 C8 C9 -172.3(5) . . . . ?
C1 N1 C8 C7 3.2(6) . . . . ?
S2 N1 C8 C7 153.3(4) . . . . ?
C1 N1 C8 C9 172.9(5) . . . . ?
S2 N1 C8 C9 -37.0(7) . . . . ?
C7 C8 C9 S1 96.6(6) . . . . ?
N1 C8 C9 S1 -71.4(6) . . . . ?
C10 S1 C9 C8 -73.0(4) . . . . ?
C9 S1 C10 C11 105.1(5) . . . . ?
C9 S1 C10 C15 -77.6(5) . . . . ?
C15 C10 C11 C12 1.2(9) . . . . ?
S1 C10 C11 C12 178.6(5) . . . . ?
C10 C11 C12 C13 1.1(10) . . . . ?
C11 C12 C13 C14 -2.2(10) . . . . ?
C11 C12 C13 C16 176.4(6) . . . . ?
C12 C13 C14 C15 1.1(9) . . . . ?
C16 C13 C14 C15 -177.5(6) . . . . ?
C13 C14 C15 C10 1.2(9) . . . . ?
C11 C10 C15 C14 -2.3(8) . . . . ?
S1 C10 C15 C14 -179.7(4) . . . . ?
O2 S2 C17 C18 13.0(5) . . . . ?
O1 S2 C17 C18 143.8(4) . . . . ?
N1 S2 C17 C18 -100.9(4) . . . . ?
C17' S2 C17 C18 -120(6) . . . . ?
O2 S2 C17 C22 -164.0(4) . . . . ?
O1 S2 C17 C22 -33.3(4) . . . . ?
N1 S2 C17 C22 82.1(4) . . . . ?
C17' S2 C17 C22 63(5) . . . . ?
C22 C17 C18 C19 0.0 . . . . ?
S2 C17 C18 C19 -177.0(5) . . . . ?
C17 C18 C19 C20 0.0 . . . . ?
C18 C19 C20 C21 0.0 . . . . ?
C18 C19 C20 C23 -178.7(9) . . . . ?
C19 C20 C21 C22 0.0 . . . . ?
C23 C20 C21 C22 178.6(9) . . . . ?
C20 C21 C22 C17 0.0 . . . . ?
C18 C17 C22 C21 0.0 . . . . ?
S2 C17 C22 C21 177.1(5) . . . . ?
O2 S2 C17' C18' -31.9(6) . . . . ?
O1 S2 C17' C18' 101.7(5) . . . . ?
N1 S2 C17' C18' -145.0(5) . . . . ?
C17 S2 C17' C18' 16(5) . . . . ?
O2 S2 C17' C22' 145.3(5) . . . . ?
O1 S2 C17' C22' -81.0(6) . . . . ?
N1 S2 C17' C22' 32.3(6) . . . . ?
C17 S2 C17' C22' -167(6) . . . . ?
C22' C17' C18' C19' 0.0 . . . . ?
S2 C17' C18' C19' 177.3(8) . . . . ?
C17' C18' C19' C20' 0.0 . . . . ?
C18' C19' C20' C21' 0.0 . . . . ?
C18' C19' C20' C23' -178.2(12) . . . . ?
C19' C20' C21' C22' 0.0 . . . . ?
C23' C20' C21' C22' 178.3(12) . . . . ?
C20' C21' C22' C17' 0.0 . . . . ?
C18' C17' C22' C21' 0.0 . . . . ?
S2 C17' C22' C21' -177.2(8) . . . . ?
